data_7243358
loop_
_publ_author_name
'Kowalik, Mateusz'
'Brzeski, Jakub'
'Gawro\'nska, Ma\/lgorzata'
'Kazimierczuk, Katarzyna'
'Makowski, Mariusz'

_publ_section_title
;
 Experimental and theoretical investigation of conformational states and
 noncovalent interactions in crystalline sulfonamides with a methoxyphenyl
 moiety
;
_journal_name_full CrystEngComm
_journal_paper_doi 10.1039/D1CE00869B
_journal_year 2021
_chemical_absolute_configuration unk
_chemical_formula_moiety 'C13  H14  N2  O3  S'
_chemical_formula_sum 'C13 H14 N2 O3 S'
_chemical_formula_weight 278.32
_chemical_name_systematic
;
 4-Amino-N-(2-methoxyphenyl)benzenesulfonamide
;
_space_group_IT_number 61
_space_group_name_Hall '-P 2ac 2ab'
_space_group_name_H-M_alt 'P b c a'
_symmetry_cell_setting orthorhombic
_symmetry_Int_Tables_number 61
_symmetry_space_group_name_Hall '-P 2ac 2ab'
_symmetry_space_group_name_H-M 'P b c a'
_atom_sites_solution_hydrogens mixed
_audit_conform_dict_location ftp://ftp.iucr.org/pub/cif_core.dic
_audit_conform_dict_name cif_core.dic
_audit_conform_dict_version 2.4
_audit_creation_date 2020-12-21
_audit_creation_method 'WinGX routine CIF_UPDATE'
_audit_update_record
;
2021-03-02 deposited with the CCDC.	2021-07-23 downloaded from the CCDC.
;
_cell_angle_alpha 90
_cell_angle_beta 90
_cell_angle_gamma 90
_cell_formula_units_Z 8
_cell_length_a 11.7740(9)
_cell_length_b 12.4266(12)
_cell_length_c 17.269(2)
_cell_measurement_reflns_used 2737
_cell_measurement_temperature 120(2)
_cell_measurement_theta_max 26.87
_cell_measurement_theta_min 2.67
_cell_measurement_wavelength 0.71073
_cell_volume 2526.6(4)
_computing_cell_refinement 'STOE X-AREA'
_computing_data_collection 'STOE X-AREA'
_computing_data_reduction 'STOE X-RED'
_computing_molecular_graphics 'Ortep for Windows (Farrugia, 2012)'
_computing_publication_material 'WinGX publication routines (Farrugia, 2012)'
_computing_structure_refinement 'SHELXL-2016/6 (Sheldrick, 2016)'
_computing_structure_solution 'SHELXT 2018/2 (Sheldrick, 2018)'
_diffrn_ambient_temperature 120(2)
_diffrn_detector 'image plate (34 cm diameter)'
_diffrn_detector_area_resol_mean 6.67
_diffrn_detector_type STOE
_diffrn_measured_fraction_theta_full 1
_diffrn_measured_fraction_theta_max 0.992
_diffrn_measurement_device '2-circle goniometer'
_diffrn_measurement_device_type 'STOE IPDS 2T'
_diffrn_measurement_method 'rotation method'
_diffrn_radiation_monochromator 'parabolic x-ray mirror'
_diffrn_radiation_probe x-ray
_diffrn_radiation_type MoK\a
_diffrn_radiation_wavelength 0.71073
_diffrn_reflns_av_R_equivalents 0.1126
_diffrn_reflns_av_unetI/netI 0.0463
_diffrn_reflns_Laue_measured_fraction_full 1
_diffrn_reflns_Laue_measured_fraction_max 0.992
_diffrn_reflns_limit_h_max 16
_diffrn_reflns_limit_h_min -15
_diffrn_reflns_limit_k_max 16
_diffrn_reflns_limit_k_min -17
_diffrn_reflns_limit_l_max 23
_diffrn_reflns_limit_l_min -23
_diffrn_reflns_number 23827
_diffrn_reflns_point_group_measured_fraction_full 1
_diffrn_reflns_point_group_measured_fraction_max 0.992
_diffrn_reflns_theta_full 25.242
_diffrn_reflns_theta_max 29.25
_diffrn_reflns_theta_min 2.359
_diffrn_source 'GeniX Mo, 0.05 x 0.05 mm2 microfocus'
_diffrn_standards_number 0
_exptl_absorpt_coefficient_mu 0.262
_exptl_absorpt_correction_type none
_exptl_crystal_colour colourless
_exptl_crystal_density_diffrn 1.463
_exptl_crystal_description plate
_exptl_crystal_F_000 1168
_exptl_crystal_size_max 0.12
_exptl_crystal_size_mid 0.10
_exptl_crystal_size_min 0.08
_refine_diff_density_max 0.659
_refine_diff_density_min -0.676
_refine_diff_density_rms 0.106
_refine_ls_extinction_coef 0.0037(14)
_refine_ls_extinction_expression Fc^*^=kFc[1+0.001xFc^2^\l^3^/sin(2\q)]^-1/4^
_refine_ls_extinction_method 'SHELXL-2016/6 (Sheldrick 2016)'
_refine_ls_goodness_of_fit_ref 1.033
_refine_ls_hydrogen_treatment mixed
_refine_ls_matrix_type full
_refine_ls_number_parameters 186
_refine_ls_number_reflns 3403
_refine_ls_number_restraints 0
_refine_ls_restrained_S_all 1.033
_refine_ls_R_factor_all 0.0759
_refine_ls_R_factor_gt 0.0589
_refine_ls_shift/su_max 0.001
_refine_ls_shift/su_mean 0
_refine_ls_structure_factor_coef Fsqd
_refine_ls_weighting_details 'w=1/[\s^2^(Fo^2^)+(0.1066P)^2^+1.0725P] where P=(Fo^2^+2Fc^2^)/3'
_refine_ls_weighting_scheme calc
_refine_ls_wR_factor_gt 0.152
_refine_ls_wR_factor_ref 0.1682
_reflns_Friedel_coverage 0
_reflns_number_gt 2642
_reflns_number_total 3403
_reflns_threshold_expression 'I > 2\s(I)'
_cod_data_source_file d1ce00869b2.cif
_cod_data_source_block ug1_2020
_cod_database_code 7243358

loop_
_symmetry_equiv_pos_as_xyz
'x, y, z'
'-x+1/2, -y, z+1/2'
'-x, y+1/2, -z+1/2'
'x+1/2, -y+1/2, -z'
'-x, -y, -z'
'x-1/2, y, -z-1/2'
'x, -y-1/2, z-1/2'
'-x-1/2, y-1/2, z'

loop_
_atom_site_label
_atom_site_type_symbol
_atom_site_fract_x
_atom_site_fract_y
_atom_site_fract_z
_atom_site_U_iso_or_equiv
_atom_site_adp_type
_atom_site_occupancy
_atom_site_site_symmetry_order
_atom_site_calc_flag
_atom_site_refinement_flags_posn
_atom_site_refinement_flags_adp
_atom_site_refinement_flags_occupancy
_atom_site_disorder_assembly
_atom_site_disorder_group
C1 C 0.56447(16) 0.76259(15) 0.65725(12) 0.0241(4) Uani 1 1 d . . . . .
C2 C 0.67614(17) 0.75769(16) 0.63035(12) 0.0265(4) Uani 1 1 d . . . . .
H2 H 0.703022 0.809813 0.59452 0.032 Uiso 1 1 calc R U . . .
C3 C 0.74747(18) 0.67699(16) 0.65590(12) 0.0266(4) Uani 1 1 d . . . . .
H3 H 0.823628 0.674208 0.637848 0.032 Uiso 1 1 calc R U . . .
C4 C 0.70827(16) 0.59869(16) 0.70854(12) 0.0251(4) Uani 1 1 d . . . . .
C5 C 0.59654(18) 0.60712(16) 0.73641(12) 0.0283(4) Uani 1 1 d . . . . .
H5 H 0.57002 0.557065 0.773848 0.034 Uiso 1 1 calc R U . . .
C6 C 0.52475(17) 0.68693(16) 0.71027(12) 0.0262(4) Uani 1 1 d . . . . .
H6 H 0.448615 0.690307 0.728327 0.031 Uiso 1 1 calc R U . . .
C7 C 0.38177(16) 0.71828(15) 0.52357(12) 0.0253(4) Uani 1 1 d . . . . .
C8 C 0.28779(18) 0.68649(18) 0.56618(13) 0.0296(4) Uani 1 1 d . . . . .
H8 H 0.256842 0.733424 0.604131 0.036 Uiso 1 1 calc R U . . .
C9 C 0.23866(19) 0.58638(19) 0.55368(13) 0.0332(5) Uani 1 1 d . . . . .
H9 H 0.174311 0.56503 0.583103 0.04 Uiso 1 1 calc R U . . .
C10 C 0.28334(18) 0.51763(17) 0.49838(13) 0.0312(5) Uani 1 1 d . . . . .
H10 H 0.250167 0.44885 0.490314 0.037 Uiso 1 1 calc R U . . .
C11 C 0.37719(18) 0.54940(17) 0.45445(13) 0.0294(4) Uani 1 1 d . . . . .
H11 H 0.407347 0.502521 0.416173 0.035 Uiso 1 1 calc R U . . .
C12 C 0.42627(16) 0.64934(16) 0.46674(12) 0.0255(4) Uani 1 1 d . . . . .
C13 C 0.5524(2) 0.62797(19) 0.36023(14) 0.0341(5) Uani 1 1 d . . . . .
H13A H 0.487901 0.615491 0.325522 0.051 Uiso 1 1 calc R U . . .
H13B H 0.582631 0.55873 0.377944 0.051 Uiso 1 1 calc R U . . .
H13C H 0.611849 0.667456 0.332449 0.051 Uiso 1 1 calc R U . . .
N1 N 0.77832(16) 0.51754(15) 0.73254(12) 0.0316(4) Uani 1 1 d . . . . .
N2 N 0.43293(15) 0.82222(14) 0.53358(11) 0.0261(4) Uani 1 1 d . . . . .
O1 O 0.37459(12) 0.86391(11) 0.66920(9) 0.0286(3) Uani 1 1 d . . . . .
O2 O 0.53541(12) 0.95932(11) 0.60763(9) 0.0290(3) Uani 1 1 d . . . . .
O3 O 0.51581(13) 0.68956(12) 0.42551(9) 0.0308(4) Uani 1 1 d . . . . .
S1 S 0.47361(4) 0.86095(4) 0.62063(3) 0.02397(17) Uani 1 1 d . . . . .
H1A H 0.841(3) 0.499(2) 0.698(2) 0.055(9) Uiso 1 1 d . . . . .
H1B H 0.744(2) 0.472(2) 0.7585(17) 0.036(7) Uiso 1 1 d . . . . .
H2A H 0.485(3) 0.838(3) 0.5047(19) 0.051(9) Uiso 1 1 d . . . . .

loop_
_atom_site_aniso_label
_atom_site_aniso_U_11
_atom_site_aniso_U_22
_atom_site_aniso_U_33
_atom_site_aniso_U_23
_atom_site_aniso_U_13
_atom_site_aniso_U_12
C1 0.0237(9) 0.0220(9) 0.0267(9) -0.0017(7) -0.0014(7) 0.0007(7)
C2 0.0262(9) 0.0249(9) 0.0284(10) 0.0031(7) 0.0024(7) -0.0019(7)
C3 0.0242(9) 0.0248(9) 0.0310(10) 0.0005(8) 0.0021(7) 0.0001(7)
C4 0.0276(9) 0.0224(9) 0.0254(9) -0.0001(7) -0.0016(7) -0.0007(7)
C5 0.0323(10) 0.0249(9) 0.0278(10) 0.0034(7) 0.0020(8) -0.0007(8)
C6 0.0257(9) 0.0251(10) 0.0279(10) -0.0012(7) 0.0023(7) -0.0010(7)
C7 0.0255(9) 0.0226(9) 0.0279(10) 0.0000(7) -0.0041(7) 0.0001(7)
C8 0.0280(10) 0.0301(11) 0.0308(11) -0.0022(8) 0.0002(8) -0.0025(8)
C9 0.0322(10) 0.0349(11) 0.0324(11) 0.0023(9) 0.0001(8) -0.0091(9)
C10 0.0350(11) 0.0247(10) 0.0339(11) 0.0010(8) -0.0056(9) -0.0061(8)
C11 0.0319(10) 0.0261(10) 0.0302(10) -0.0025(8) -0.0048(8) 0.0025(8)
C12 0.0223(9) 0.0266(9) 0.0276(10) 0.0017(7) -0.0031(7) 0.0010(7)
C13 0.0339(11) 0.0376(12) 0.0307(11) -0.0054(9) 0.0029(9) -0.0014(9)
N1 0.0315(9) 0.0273(9) 0.0359(10) 0.0067(7) 0.0001(8) 0.0036(7)
N2 0.0259(8) 0.0243(8) 0.0280(9) 0.0002(7) -0.0008(7) -0.0020(6)
O1 0.0248(7) 0.0268(7) 0.0342(8) -0.0044(6) 0.0029(6) 0.0023(5)
O2 0.0306(7) 0.0195(7) 0.0370(8) -0.0017(6) -0.0019(6) -0.0005(5)
O3 0.0286(7) 0.0312(8) 0.0326(8) -0.0059(6) 0.0044(6) -0.0042(6)
S1 0.0246(3) 0.0194(3) 0.0279(3) -0.00243(17) 0.00003(17) 0.00110(16)

loop_
_atom_type_symbol
_atom_type_description
_atom_type_scat_dispersion_real
_atom_type_scat_dispersion_imag
_atom_type_scat_source
C C 0.0033 0.0016 'International Tables Vol C Tables 4.2.6.8 and 6.1.1.4'
H H 0 0 'International Tables Vol C Tables 4.2.6.8 and 6.1.1.4'
N N 0.0061 0.0033 'International Tables Vol C Tables 4.2.6.8 and 6.1.1.4'
O O 0.0106 0.006 'International Tables Vol C Tables 4.2.6.8 and 6.1.1.4'
S S 0.1246 0.1234 'International Tables Vol C Tables 4.2.6.8 and 6.1.1.4'

loop_
_geom_angle_atom_site_label_1
_geom_angle_atom_site_label_2
_geom_angle_atom_site_label_3
_geom_angle
_geom_angle_site_symmetry_1
_geom_angle_site_symmetry_3
_geom_angle_publ_flag
C6 C1 C2 120.37(18) . . ?
C6 C1 S1 120.37(15) . . ?
C2 C1 S1 119.21(15) . . ?
C3 C2 C1 119.89(18) . . ?
C3 C2 H2 120.1 . . ?
C1 C2 H2 120.1 . . ?
C2 C3 C4 120.57(19) . . ?
C2 C3 H3 119.7 . . ?
C4 C3 H3 119.7 . . ?
N1 C4 C5 121.08(19) . . ?
N1 C4 C3 120.48(18) . . ?
C5 C4 C3 118.43(18) . . ?
C6 C5 C4 121.04(19) . . ?
C6 C5 H5 119.5 . . ?
C4 C5 H5 119.5 . . ?
C5 C6 C1 119.65(18) . . ?
C5 C6 H6 120.2 . . ?
C1 C6 H6 120.2 . . ?
C8 C7 C12 119.66(19) . . ?
C8 C7 N2 121.83(19) . . ?
C12 C7 N2 118.46(18) . . ?
C7 C8 C9 120.4(2) . . ?
C7 C8 H8 119.8 . . ?
C9 C8 H8 119.8 . . ?
C10 C9 C8 120.1(2) . . ?
C10 C9 H9 120 . . ?
C8 C9 H9 120 . . ?
C9 C10 C11 120.02(19) . . ?
C9 C10 H10 120 . . ?
C11 C10 H10 120 . . ?
C12 C11 C10 120.0(2) . . ?
C12 C11 H11 120 . . ?
C10 C11 H11 120 . . ?
O3 C12 C11 124.72(19) . . ?
O3 C12 C7 115.39(17) . . ?
C11 C12 C7 119.87(19) . . ?
O3 C13 H13A 109.5 . . ?
O3 C13 H13B 109.5 . . ?
H13A C13 H13B 109.5 . . ?
O3 C13 H13C 109.5 . . ?
H13A C13 H13C 109.5 . . ?
H13B C13 H13C 109.5 . . ?
C4 N1 H1A 116.5(19) . . ?
C4 N1 H1B 112(2) . . ?
H1A N1 H1B 123(3) . . ?
C7 N2 S1 119.61(14) . . ?
C7 N2 H2A 117(2) . . ?
S1 N2 H2A 106(2) . . ?
C12 O3 C13 116.60(17) . . ?
O1 S1 O2 118.63(9) . . ?
O1 S1 N2 107.69(9) . . ?
O2 S1 N2 104.62(9) . . ?
O1 S1 C1 107.71(9) . . ?
O2 S1 C1 109.98(9) . . ?
N2 S1 C1 107.71(9) . . ?

loop_
_geom_bond_atom_site_label_1
_geom_bond_atom_site_label_2
_geom_bond_distance
_geom_bond_site_symmetry_2
_geom_bond_publ_flag
C1 C6 1.393(3) . ?
C1 C2 1.396(3) . ?
C1 S1 1.743(2) . ?
C2 C3 1.380(3) . ?
C2 H2 0.95 . ?
C3 C4 1.409(3) . ?
C3 H3 0.95 . ?
C4 N1 1.367(3) . ?
C4 C5 1.405(3) . ?
C5 C6 1.379(3) . ?
C5 H5 0.95 . ?
C6 H6 0.95 . ?
C7 C8 1.386(3) . ?
C7 C12 1.404(3) . ?
C7 N2 1.436(2) . ?
C8 C9 1.389(3) . ?
C8 H8 0.95 . ?
C9 C10 1.385(3) . ?
C9 H9 0.95 . ?
C10 C11 1.397(3) . ?
C10 H10 0.95 . ?
C11 C12 1.386(3) . ?
C11 H11 0.95 . ?
C12 O3 1.367(2) . ?
C13 O3 1.429(3) . ?
C13 H13A 0.98 . ?
C13 H13B 0.98 . ?
C13 H13C 0.98 . ?
N1 H1A 0.97(3) . ?
N1 H1B 0.82(3) . ?
N2 S1 1.6494(19) . ?
N2 H2A 0.81(3) . ?
O1 S1 1.4368(15) . ?
O2 S1 1.4401(15) . ?

loop_
_geom_hbond_atom_site_label_D
_geom_hbond_atom_site_label_H
_geom_hbond_atom_site_label_A
_geom_hbond_distance_DH
_geom_hbond_distance_HA
_geom_hbond_distance_DA
_geom_hbond_angle_DHA
_geom_hbond_site_symmetry_A
C8 H8 O1 0.95 2.41 3.012(3) 120.9 .
N1 H1A O2 0.97(3) 2.20(3) 3.160(3) 172(3) 8_755
N1 H1B O1 0.82(3) 2.31(3) 3.125(2) 171(3) 3_646

loop_
_geom_torsion_atom_site_label_1
_geom_torsion_atom_site_label_2
_geom_torsion_atom_site_label_3
_geom_torsion_atom_site_label_4
_geom_torsion
_geom_torsion_site_symmetry_1
_geom_torsion_site_symmetry_2
_geom_torsion_site_symmetry_3
_geom_torsion_site_symmetry_4
_geom_torsion_publ_flag
C6 C1 C2 C3 0.5(3) . . . . ?
S1 C1 C2 C3 -176.78(16) . . . . ?
C1 C2 C3 C4 0.5(3) . . . . ?
C2 C3 C4 N1 178.64(19) . . . . ?
C2 C3 C4 C5 -2.3(3) . . . . ?
N1 C4 C5 C6 -177.9(2) . . . . ?
C3 C4 C5 C6 3.1(3) . . . . ?
C4 C5 C6 C1 -2.1(3) . . . . ?
C2 C1 C6 C5 0.2(3) . . . . ?
S1 C1 C6 C5 177.51(16) . . . . ?
C12 C7 C8 C9 0.9(3) . . . . ?
N2 C7 C8 C9 178.38(19) . . . . ?
C7 C8 C9 C10 -0.1(3) . . . . ?
C8 C9 C10 C11 -0.7(3) . . . . ?
C9 C10 C11 C12 0.6(3) . . . . ?
C10 C11 C12 O3 -177.90(19) . . . . ?
C10 C11 C12 C7 0.3(3) . . . . ?
C8 C7 C12 O3 177.29(18) . . . . ?
N2 C7 C12 O3 -0.2(3) . . . . ?
C8 C7 C12 C11 -1.0(3) . . . . ?
N2 C7 C12 C11 -178.56(18) . . . . ?
C8 C7 N2 S1 54.5(2) . . . . ?
C12 C7 N2 S1 -128.06(17) . . . . ?
C11 C12 O3 C13 6.9(3) . . . . ?
C7 C12 O3 C13 -171.36(18) . . . . ?
C7 N2 S1 O1 -61.34(17) . . . . ?
C7 N2 S1 O2 171.57(15) . . . . ?
C7 N2 S1 C1 54.57(17) . . . . ?
C6 C1 S1 O1 15.33(19) . . . . ?
C2 C1 S1 O1 -167.37(16) . . . . ?
C6 C1 S1 O2 145.97(17) . . . . ?
C2 C1 S1 O2 -36.72(19) . . . . ?
C6 C1 S1 N2 -100.57(18) . . . . ?
C2 C1 S1 N2 76.73(18) . . . . ?
